data_7232188
loop_
_publ_author_name
'Ye, Jin'
'Barrio, Maria'
'C\'eolin, Ren\'e'
'Qureshi, Navid'
'Negrier, Philippe'
'Rietveld, Ivo B.'
'Tamarit, Josep Llu\'is'

_publ_section_title
;
 Ordered and disordered solvates of C60 and CBrCl2H
;
_journal_issue 7
_journal_name_full CrystEngComm
_journal_page_first 1180
_journal_paper_doi 10.1039/C8CE02150C
_journal_volume 21
_journal_year 2019
_chemical_formula_moiety 'C60, 2(C H Br Cl2)'
_chemical_formula_sum 'C62 H2 Br2 Cl4'
_chemical_formula_weight 1048.32
_space_group_IT_number 191
_space_group_name_Hall '-P 6 2'
_space_group_name_H-M_alt 'P 6/m m m'
_symmetry_cell_setting hexagonal
_symmetry_space_group_name_Hall '-P 6 2'
_symmetry_space_group_name_H-M 'P 6/m m m'
_audit_update_record
;
2018-12-19 deposited with the CCDC.
2019-01-18 downloaded from the CCDC.
;
_cell_angle_alpha 90.0000
_cell_angle_beta 90.0000
_cell_angle_gamma 120.000
_cell_formula_units_Z 1
_cell_length_a 10.1313(17)
_cell_length_b 10.1313(17)
_cell_length_c 10.1351(17)
_cell_measurement_temperature 300
_cell_volume 900.9(3)
_computing_structure_refinement FULLPROF
_diffrn_ambient_temperature 300
_diffrn_measurement_device_type 'Inel CPS120'
_diffrn_radiation_monochromator graphite
_diffrn_radiation_source 'fine-focus sealed tube'
_diffrn_radiation_type CuK\a~1~
_diffrn_radiation_wavelength 1.540562
_exptl_crystal_colour black
_exptl_crystal_density_diffrn 1.932
_exptl_crystal_description 'Powder Sample'
_pd_instr_location ' ?'
_pd_meas_2theta_range_inc 0.029000
_pd_meas_2theta_range_max 111.88400
_pd_meas_2theta_range_min 0.29200
_pd_meas_number_of_points 3849
_pd_proc_2theta_range_inc 0.029000
_pd_proc_2theta_range_max 111.9090
_pd_proc_2theta_range_min 0.3170
_pd_proc_ls_prof_R_factor 3.7155
_pd_proc_ls_prof_wR_expected 3.0951
_pd_proc_ls_prof_wR_factor 5.0715
_pd_proc_wavelength 1.540600
_pd_spec_mounting ' ?'
_refine_ls_number_parameters 34
_refine_ls_number_reflns 297
_refine_ls_number_restraints 0
_refine_ls_R_I_factor 7.7596
_cod_data_source_file c8ce02150c2.cif
_cod_data_source_block C60-CHCl2Br
_cod_depositor_comments
;
The following automatic conversions were performed:

'_symmetry_cell_setting' value 'Hexagonal' changed to 'hexagonal'
according to
/home/data/users/saulius/crontab/automatic-downloads/rss-feeds/RSC/lib/dictionaries/cif_core.dic
dictionary named 'cif_core.dic' version 2.4.2 from 2011-04-26.

Automatic conversion script
Id: cif_fix_values 4973 2017-02-22 13:04:09Z antanas 

 Adding full bibliography for 7232188--7232189.cif.
;
_cod_original_cell_volume 900.9(4)
_cod_database_code 7232188
_pd_proc_ls_prof_cr_factor 25.0885
_pd_proc_ls_prof_cwr_factor 16.9042
_pd_proc_ls_prof_cwr_expected 10.3163
_pd_proc_ls_prof_chi2 2.6850
_pd_proc_ls_prof_echi2 2.7210

loop_
_symmetry_equiv_pos_as_xyz
x,y,z
x-y,x,z
-y,x-y,z
-x,-y,z
-x+y,-x,z
y,-x+y,z
-y,-x,z
-x,-x+y,z
-x+y,y,z
y,x,z
x,x-y,z
x-y,-y,z
-x,-y,-z
-x+y,-x,-z
y,-x+y,-z
x,y,-z
x-y,x,-z
-y,x-y,-z
y,x,-z
x,x-y,-z
x-y,-y,-z
-y,-x,-z
-x,-x+y,-z
-x+y,y,-z

loop_
_atom_site_label
_atom_site_fract_x
_atom_site_fract_y
_atom_site_fract_z
_atom_site_U_iso_or_equiv
_atom_site_occupancy
_atom_site_adp_type
_atom_site_type_symbol
C 0.00000 0.00000 0.00000 0.00000 1.00000 Uiso SpHS
M1 0.34943 0.71926 0.48249 0.00000 0.08333 Uiso C
M2 0.24484 0.68536 0.54595 0.00000 0.08333 Uiso H
M3 0.28558 0.62813 0.32432 0.00000 0.05556 Uiso Cl
M4 0.28558 0.62813 0.32432 0.00000 0.02778 Uiso Br
M5 0.47068 0.65617 0.56292 0.00000 0.05556 Uiso Cl
M6 0.47068 0.65617 0.56292 0.00000 0.02778 Uiso Br
M7 0.45164 0.92752 0.46598 0.00000 0.02778 Uiso Br
M8 0.45164 0.92752 0.46598 0.00000 0.05556 Uiso Cl

loop_
_atom_type_symbol
_atom_type_scat_Cromer_Mann_a1
_atom_type_scat_Cromer_Mann_b1
_atom_type_scat_Cromer_Mann_a2
_atom_type_scat_Cromer_Mann_b2
_atom_type_scat_Cromer_Mann_a3
_atom_type_scat_Cromer_Mann_b3
_atom_type_scat_Cromer_Mann_a4
_atom_type_scat_Cromer_Mann_b4
_atom_type_scat_Cromer_Mann_c
_atom_type_scat_dispersion_real
_atom_type_scat_dispersion_imag
_atom_type_scat_source
c 2.31000 20.84390 1.02000 10.20750 1.58860 0.56870 0.86500 51.65120 0.21560 0.01700 0.00900 International_Tables_for_Crystallography_Vol.C(1991)_Tables_6.1.1.4_and_6.1.1.5
h 0.49300 10.51090 0.32291 26.12570 0.14019 3.14236 0.04081 57.79970 0.00304 0.00000 0.00000 International_Tables_for_Crystallography_Vol.C(1991)_Tables_6.1.1.4_and_6.1.1.5
cl 11.46040 0.01040 7.19640 1.16620 6.25560 18.51940 1.64550 47.77840 -9.55740 0.34800 0.70200 International_Tables_for_Crystallography_Vol.C(1991)_Tables_6.1.1.4_and_6.1.1.5
br 17.17890 2.17230 5.23580 16.57960 5.63770 0.26090 3.98510 41.43280 2.95570 -0.76700 1.28300 International_Tables_for_Crystallography_Vol.C(1991)_Tables_6.1.1.4_and_6.1.1.5
